data_4101325
loop_
_publ_author_name
'Jabri, Amir'
'Temple, Claire'
'Crewdson, Patrick'
'Gambarotta, Sandro'
'Korobkov, Ilia'
'Duchateau, Robbert'

_publ_section_title
;
 Role of the metal oxidation state in the SNS-Cr catalyst for ethylene
 trimerization: isolation of di- and trivalent cationic intermediates.
;
_journal_issue 28
_journal_name_full 'Journal of the American Chemical Society'
_journal_page_first 9238
_journal_page_last 9247
_journal_paper_doi 10.1021/ja0623717
_journal_volume 128
_journal_year 2006
_chemical_formula_sum 'C20 H39 Al Cl6 Cr N O S2'
_chemical_formula_weight 665.32
_chemical_name_systematic
; 
 ? 
;
_space_group_IT_number 14
_symmetry_cell_setting monoclinic
_symmetry_space_group_name_Hall '-P 2ybc'
_symmetry_space_group_name_H-M 'P 1 21/c 1'
_atom_sites_solution_hydrogens geom
_atom_sites_solution_primary direct
_atom_sites_solution_secondary difmap
_audit_creation_method SHELXL-97
_cell_angle_alpha 90.00
_cell_angle_beta 92.681(4)
_cell_angle_gamma 90.00
_cell_formula_units_Z 4
_cell_length_a 7.4228(16)
_cell_length_b 25.919(6)
_cell_length_c 16.281(3)
_cell_measurement_reflns_used 259
_cell_measurement_temperature 198(2)
_cell_measurement_theta_max 20.82
_cell_measurement_theta_min 2.36
_cell_volume 3128.9(12)
_computing_cell_refinement 'SMART, Bruker (2000)'
_computing_data_collection 'SMART, Bruker (2000)'
_computing_data_reduction 'XPREP, Bruker (2000)'
_computing_molecular_graphics 'SHELXTL, Bruker (2000)'
_computing_publication_material 'SHELXTL, Bruker (2000)'
_computing_structure_refinement 'SHELXL-97 (Sheldrick, 1997)'
_computing_structure_solution 'SHELXS-97 (Sheldrick, 1990)'
_diffrn_ambient_temperature 198(2)
_diffrn_measured_fraction_theta_full 0.984
_diffrn_measured_fraction_theta_max 0.984
_diffrn_measurement_device_type 'CCD area detector'
_diffrn_measurement_method 'phi and omega scans'
_diffrn_radiation_monochromator graphite
_diffrn_radiation_source 'fine-focus sealed tube'
_diffrn_radiation_type MoK\a
_diffrn_radiation_wavelength 0.71073
_diffrn_reflns_av_R_equivalents 0.1219
_diffrn_reflns_av_sigmaI/netI 0.0800
_diffrn_reflns_limit_h_max 7
_diffrn_reflns_limit_h_min -7
_diffrn_reflns_limit_k_max 27
_diffrn_reflns_limit_k_min -27
_diffrn_reflns_limit_l_max 17
_diffrn_reflns_limit_l_min -17
_diffrn_reflns_number 23938
_diffrn_reflns_theta_full 22.02
_diffrn_reflns_theta_max 22.02
_diffrn_reflns_theta_min 2.75
_diffrn_standards_decay_% <1
_exptl_absorpt_coefficient_mu 1.054
_exptl_absorpt_correction_T_max 0.9492
_exptl_absorpt_correction_T_min 0.7785
_exptl_absorpt_correction_type multi-scan
_exptl_absorpt_process_details 'SADABS, Bruker (2000)'
_exptl_crystal_colour dk_blue
_exptl_crystal_density_diffrn 1.412
_exptl_crystal_density_meas ?
_exptl_crystal_density_method 'not measured'
_exptl_crystal_description needle
_exptl_crystal_F_000 1380
_exptl_crystal_size_max 0.25
_exptl_crystal_size_mid 0.05
_exptl_crystal_size_min 0.05
_refine_diff_density_max 0.457
_refine_diff_density_min -0.372
_refine_diff_density_rms 0.075
_refine_ls_extinction_method none
_refine_ls_goodness_of_fit_ref 1.040
_refine_ls_hydrogen_treatment constr
_refine_ls_matrix_type full
_refine_ls_number_parameters 316
_refine_ls_number_reflns 3785
_refine_ls_number_restraints 275
_refine_ls_restrained_S_all 1.024
_refine_ls_R_factor_all 0.1205
_refine_ls_R_factor_gt 0.0676
_refine_ls_shift/su_max 0.003
_refine_ls_shift/su_mean 0.001
_refine_ls_structure_factor_coef Fsqd
_refine_ls_weighting_details 'calc w=1/[\s^2^(Fo^2^)+(0.0547P)^2^+7.6200P] where P=(Fo^2^+2Fc^2^)/3'
_refine_ls_weighting_scheme calc
_refine_ls_wR_factor_gt 0.1262
_refine_ls_wR_factor_ref 0.1459
_reflns_number_gt 2420
_reflns_number_total 3785
_reflns_threshold_expression >2sigma(I)
_cod_data_source_file ja0623717si20060406_014656.cif
_cod_data_source_block sg2913
_cod_depositor_comments
;
The following automatic conversions were performed:
'_symmetry_cell_setting' value 'Monoclinic' changed to 'monoclinic'
according to '/home/saulius/struct/CIF-dictionaries/cif_core.dic'
dictionary named 'cif_core.dic' version 2.4.1 from 2010-06-29.

Automatic conversion script
Id: cif_fix_enum 1527 2010-12-29 10:47:43Z saulius 

The following automatic conversions were performed:

'_exptl_crystal_density_meas' value 'n/a' was changed to '?' - the
value is perceived as not measured.

Automatic conversion script
Id: cif_fix_values 3008 2015-01-20 13:52:24Z robertas 
;
_cod_original_sg_symbol_H-M P2(1)/c
_cod_database_code 4101325

loop_
_symmetry_equiv_pos_as_xyz
'x, y, z'
'-x, y+1/2, -z+1/2'
'-x, -y, -z'
'x, -y-1/2, z-1/2'

loop_
_atom_site_label
_atom_site_type_symbol
_atom_site_fract_x
_atom_site_fract_y
_atom_site_fract_z
_atom_site_U_iso_or_equiv
_atom_site_adp_type
_atom_site_occupancy
_atom_site_symmetry_multiplicity
_atom_site_calc_flag
_atom_site_refinement_flags
_atom_site_disorder_assembly
_atom_site_disorder_group
Cr1 Cr 0.33403(15) 0.64824(5) 0.18175(7) 0.0343(3) Uani 1 1 d U C .
Cl1 Cl 0.1697(3) 0.61580(8) 0.28595(12) 0.0480(6) Uani 1 1 d U . .
Cl2 Cl 0.4872(2) 0.67913(8) 0.07303(12) 0.0440(5) Uani 1 1 d U . .
N1 N 0.2226(7) 0.5924(2) 0.1041(4) 0.0388(14) Uani 1 1 d U . .
H1A H 0.1537 0.5719 0.1375 0.047 Uiso 0.61 1 d PR A 1
H1B H 0.2611 0.6001 0.0520 0.047 Uiso 0.39 1 d PR A 2
S1 S 0.5802(2) 0.58651(8) 0.20235(12) 0.0398(5) Uani 1 1 d U . .
S2 S 0.0620(2) 0.69748(8) 0.14400(12) 0.0412(5) Uani 1 1 d U . .
C1 C 0.1046(10) 0.7486(3) 0.0704(5) 0.0445(19) Uani 1 1 d U C .
H1C H 0.1712 0.7337 0.0240 0.053 Uiso 1 1 calc R . .
C2 C -0.0736(10) 0.7714(3) 0.0360(5) 0.052(2) Uani 1 1 d U . .
H2A H -0.1454 0.7442 0.0070 0.062 Uiso 1 1 calc R C .
H2B H -0.1442 0.7846 0.0816 0.062 Uiso 1 1 calc R . .
C3 C -0.0371(12) 0.8147(3) -0.0227(6) 0.067(2) Uani 1 1 d U C .
H3A H -0.1532 0.8304 -0.0418 0.080 Uiso 1 1 calc R . .
H3B H 0.0207 0.8003 -0.0713 0.080 Uiso 1 1 calc R . .
C4 C 0.0843(13) 0.8565(3) 0.0159(6) 0.071(3) Uani 1 1 d U . .
H4A H 0.1140 0.8821 -0.0265 0.085 Uiso 1 1 calc R C .
H4B H 0.0199 0.8746 0.0593 0.085 Uiso 1 1 calc R . .
C5 C 0.2560(12) 0.8330(3) 0.0526(5) 0.063(2) Uani 1 1 d U C .
H5A H 0.3276 0.8602 0.0817 0.076 Uiso 1 1 calc R . .
H5B H 0.3283 0.8196 0.0077 0.076 Uiso 1 1 calc R . .
C6 C 0.2209(11) 0.7892(3) 0.1126(5) 0.050(2) Uani 1 1 d U . .
H6A H 0.3369 0.7737 0.1325 0.060 Uiso 1 1 calc R C .
H6B H 0.1596 0.8029 0.1607 0.060 Uiso 1 1 calc R . .
C7 C -0.0388(10) 0.6473(3) 0.0792(5) 0.054(2) Uani 1 1 d U C .
H7A H -0.1226 0.6268 0.1116 0.065 Uiso 0.61 1 calc PR B 1
H7B H -0.1100 0.6635 0.0331 0.065 Uiso 0.61 1 calc PR B 1
H7C H -0.1716 0.6500 0.0809 0.065 Uiso 0.39 1 d PR B 2
H7D H -0.0066 0.6542 0.0219 0.065 Uiso 0.39 1 d PR B 2
C8 C 0.0998(18) 0.6117(5) 0.0448(8) 0.052(3) Uani 0.61 1 d PU C 1
H8A H 0.0369 0.5825 0.0168 0.062 Uiso 0.61 1 calc PR C 1
H8B H 0.1665 0.6307 0.0030 0.062 Uiso 0.61 1 calc PR C 1
C9 C 0.3657(18) 0.5566(6) 0.0726(9) 0.050(3) Uani 0.61 1 d PU C 1
H9A H 0.3050 0.5272 0.0441 0.060 Uiso 0.61 1 calc PR C 1
H9B H 0.4347 0.5755 0.0316 0.060 Uiso 0.61 1 calc PR C 1
C8' C 0.009(2) 0.5972(8) 0.0980(12) 0.036(4) Uani 0.39 1 d PU C 2
H8'A H -0.0408 0.5737 0.0548 0.043 Uiso 0.39 1 calc PR C 2
H8'B H -0.0406 0.5872 0.1510 0.043 Uiso 0.39 1 calc PR C 2
C9' C 0.280(3) 0.5422(7) 0.1192(13) 0.038(4) Uani 0.39 1 d PU C 2
H9'A H 0.2391 0.5202 0.0722 0.045 Uiso 0.39 1 calc PR C 2
H9'B H 0.2221 0.5292 0.1688 0.045 Uiso 0.39 1 calc PR C 2
C10 C 0.4847(10) 0.5376(3) 0.1321(5) 0.054(2) Uani 1 1 d U C .
H10A H 0.5845 0.5200 0.1050 0.065 Uiso 0.61 1 calc PR D 1
H10B H 0.4221 0.5114 0.1646 0.065 Uiso 0.61 1 calc PR D 1
H10C H 0.5387 0.5412 0.0780 0.065 Uiso 0.39 1 d PR D 2
H10D H 0.5152 0.5028 0.1538 0.065 Uiso 0.39 1 d PR D 2
C11 C 0.5750(10) 0.5535(3) 0.3011(5) 0.0453(18) Uani 1 1 d U C .
H11A H 0.4498 0.5410 0.3096 0.054 Uiso 1 1 calc R . .
C12 C 0.7052(11) 0.5080(3) 0.3062(6) 0.064(2) Uani 1 1 d U . .
H12A H 0.6671 0.4818 0.2646 0.076 Uiso 1 1 calc R C .
H12B H 0.8277 0.5199 0.2938 0.076 Uiso 1 1 calc R . .
C13 C 0.7092(13) 0.4841(4) 0.3906(6) 0.073(3) Uani 1 1 d U C .
H13A H 0.7967 0.4553 0.3928 0.088 Uiso 1 1 calc R . .
H13B H 0.5887 0.4697 0.4008 0.088 Uiso 1 1 calc R . .
C14 C 0.7608(13) 0.5224(4) 0.4578(6) 0.079(3) Uani 1 1 d U . .
H14A H 0.7545 0.5057 0.5123 0.094 Uiso 1 1 calc R C .
H14B H 0.8861 0.5344 0.4516 0.094 Uiso 1 1 calc R . .
C15 C 0.6338(11) 0.5677(3) 0.4524(5) 0.062(2) Uani 1 1 d U C .
H15A H 0.6720 0.5935 0.4946 0.075 Uiso 1 1 calc R . .
H15B H 0.5110 0.5559 0.4645 0.075 Uiso 1 1 calc R . .
C16 C 0.6288(10) 0.5931(3) 0.3675(5) 0.048(2) Uani 1 1 d U . .
H16A H 0.5408 0.6219 0.3659 0.058 Uiso 1 1 calc R C .
H16B H 0.7490 0.6075 0.3568 0.058 Uiso 1 1 calc R . .
O1 O 0.4466(6) 0.70354(19) 0.2565(3) 0.0453(13) Uani 1 1 d U . .
C17 C 0.3538(11) 0.7311(3) 0.3201(5) 0.061(2) Uani 1 1 d U C .
H17A H 0.3176 0.7070 0.3635 0.073 Uiso 1 1 calc R . .
H17B H 0.2444 0.7484 0.2963 0.073 Uiso 1 1 calc R . .
C18 C 0.4817(16) 0.7691(5) 0.3540(8) 0.119(4) Uani 1 1 d U . .
H18A H 0.4360 0.8044 0.3426 0.143 Uiso 1 1 calc R C .
H18B H 0.4972 0.7647 0.4143 0.143 Uiso 1 1 calc R . .
C19 C 0.6458(15) 0.7620(5) 0.3178(8) 0.121(5) Uani 1 1 d U C .
H19A H 0.7386 0.7520 0.3605 0.145 Uiso 1 1 calc R . .
H19B H 0.6840 0.7949 0.2930 0.145 Uiso 1 1 calc R . .
C20 C 0.6328(10) 0.7226(3) 0.2551(6) 0.059(2) Uani 1 1 d U C .
H20A H 0.6571 0.7373 0.2006 0.071 Uiso 1 1 calc R . .
H20B H 0.7199 0.6945 0.2676 0.071 Uiso 1 1 calc R . .
Al1 Al 0.9080(4) 0.91538(13) 0.32610(19) 0.0795(10) Uani 1 1 d U . .
Cl3 Cl 0.6843(3) 0.90347(9) 0.39998(15) 0.0643(7) Uani 1 1 d U E .
Cl4 Cl 1.0368(6) 0.98625(17) 0.3750(3) 0.0724(12) Uani 0.63 1 d PU E 1
Cl4' Cl 1.1190(9) 0.9555(3) 0.3973(5) 0.0735(19) Uani 0.38 1 d PU E 2
Cl5 Cl 1.0664(5) 0.84905(16) 0.3253(2) 0.1467(15) Uani 1 1 d U E .
Cl6 Cl 0.8213(5) 0.93860(15) 0.20692(19) 0.1312(13) Uani 1 1 d U E .

loop_
_atom_site_aniso_label
_atom_site_aniso_U_11
_atom_site_aniso_U_22
_atom_site_aniso_U_33
_atom_site_aniso_U_23
_atom_site_aniso_U_13
_atom_site_aniso_U_12
Cr1 0.0271(7) 0.0407(8) 0.0355(7) -0.0020(6) 0.0055(5) 0.0004(6)
Cl1 0.0409(12) 0.0612(14) 0.0430(12) 0.0050(10) 0.0141(9) 0.0000(10)
Cl2 0.0356(11) 0.0518(13) 0.0457(12) 0.0041(10) 0.0135(9) -0.0001(9)
N1 0.036(3) 0.038(3) 0.043(4) -0.004(3) 0.004(3) -0.003(2)
S1 0.0317(11) 0.0424(12) 0.0456(12) -0.0015(10) 0.0049(9) 0.0030(9)
S2 0.0305(11) 0.0476(12) 0.0458(13) 0.0016(10) 0.0063(9) 0.0055(9)
C1 0.038(5) 0.053(5) 0.042(5) -0.001(4) 0.002(4) 0.009(3)
C2 0.042(5) 0.064(5) 0.050(5) 0.009(4) -0.004(4) 0.010(4)
C3 0.069(6) 0.068(6) 0.062(6) 0.024(5) -0.005(5) 0.015(5)
C4 0.096(7) 0.055(6) 0.063(6) 0.017(5) 0.010(5) 0.009(5)
C5 0.068(6) 0.055(5) 0.067(6) -0.001(4) 0.011(5) -0.006(4)
C6 0.051(5) 0.050(5) 0.049(5) -0.003(4) 0.000(4) 0.000(4)
C7 0.026(4) 0.064(5) 0.074(6) 0.000(5) 0.003(4) -0.004(3)
C8 0.056(8) 0.063(9) 0.036(8) -0.008(6) -0.011(6) 0.007(6)
C9 0.046(8) 0.059(9) 0.044(8) -0.023(6) -0.001(5) 0.006(6)
C8' 0.025(6) 0.052(7) 0.031(10) -0.012(8) 0.009(8) -0.002(7)
C9' 0.036(7) 0.033(7) 0.044(12) 0.004(8) 0.006(8) 0.001(7)
C10 0.041(4) 0.050(5) 0.072(5) -0.018(4) 0.002(4) 0.008(4)
C11 0.035(4) 0.044(5) 0.057(4) 0.007(3) 0.008(4) 0.000(4)
C12 0.064(6) 0.051(5) 0.077(5) 0.016(4) 0.015(5) 0.015(4)
C13 0.071(7) 0.067(6) 0.083(6) 0.032(4) 0.025(5) 0.023(5)
C14 0.071(7) 0.087(7) 0.078(6) 0.036(5) -0.004(6) 0.006(5)
C15 0.056(6) 0.074(6) 0.055(5) 0.019(4) -0.005(5) -0.006(4)
C16 0.041(5) 0.050(5) 0.053(4) 0.009(4) -0.003(4) 0.000(4)
O1 0.041(3) 0.050(3) 0.045(3) -0.013(3) 0.005(2) -0.004(2)
C17 0.064(5) 0.069(6) 0.049(5) -0.022(4) 0.008(4) 0.008(4)
C18 0.105(8) 0.120(9) 0.134(10) -0.089(8) 0.013(7) -0.028(7)
C19 0.083(7) 0.114(9) 0.165(12) -0.078(8) -0.004(7) -0.035(7)
C20 0.034(4) 0.060(6) 0.083(7) -0.012(5) -0.004(4) -0.020(4)
Al1 0.069(2) 0.096(2) 0.076(2) -0.0176(19) 0.0273(16) -0.0174(17)
Cl3 0.0572(15) 0.0573(15) 0.0801(17) 0.0020(13) 0.0204(12) -0.0054(11)
Cl4 0.055(3) 0.069(3) 0.093(3) 0.008(2) 0.009(2) -0.005(2)
Cl4' 0.042(4) 0.085(5) 0.094(5) 0.011(4) 0.010(3) -0.005(4)
Cl5 0.100(2) 0.192(4) 0.148(3) -0.066(3) 0.004(2) 0.069(2)
Cl6 0.163(3) 0.163(3) 0.069(2) 0.004(2) 0.027(2) -0.007(3)

loop_
_atom_type_symbol
_atom_type_description
_atom_type_scat_dispersion_real
_atom_type_scat_dispersion_imag
_atom_type_scat_source
C C 0.0033 0.0016 'International Tables Vol C Tables 4.2.6.8 and 6.1.1.4'
H H 0.0000 0.0000 'International Tables Vol C Tables 4.2.6.8 and 6.1.1.4'
N N 0.0061 0.0033 'International Tables Vol C Tables 4.2.6.8 and 6.1.1.4'
O O 0.0106 0.0060 'International Tables Vol C Tables 4.2.6.8 and 6.1.1.4'
Al Al 0.0645 0.0514 'International Tables Vol C Tables 4.2.6.8 and 6.1.1.4'
S S 0.1246 0.1234 'International Tables Vol C Tables 4.2.6.8 and 6.1.1.4'
Cl Cl 0.1484 0.1585 'International Tables Vol C Tables 4.2.6.8 and 6.1.1.4'
Cr Cr 0.3209 0.6236 'International Tables Vol C Tables 4.2.6.8 and 6.1.1.4'

loop_
_geom_angle_atom_site_label_1
_geom_angle_atom_site_label_2
_geom_angle_atom_site_label_3
_geom_angle
O1 Cr1 N1 179.0(2)
O1 Cr1 Cl1 91.92(15)
N1 Cr1 Cl1 89.08(18)
O1 Cr1 Cl2 90.64(15)
N1 Cr1 Cl2 88.36(18)
Cl1 Cr1 Cl2 177.12(9)
O1 Cr1 S1 95.50(15)
N1 Cr1 S1 84.31(17)
Cl1 Cr1 S1 94.51(8)
Cl2 Cr1 S1 86.54(8)
O1 Cr1 S2 95.38(15)
N1 Cr1 S2 84.81(17)
Cl1 Cr1 S2 85.17(8)
Cl2 Cr1 S2 93.28(8)
S1 Cr1 S2 169.12(8)
C9' N1 C8 130.3(11)
C9' N1 C9 43.4(9)
C8 N1 C9 115.6(9)
C9' N1 C8' 112.4(12)
C8 N1 C8' 46.2(8)
C9 N1 C8' 137.6(9)
C9' N1 Cr1 116.0(9)
C8 N1 Cr1 113.8(7)
C9 N1 Cr1 111.6(6)
C8' N1 Cr1 110.7(7)
C11 S1 C10 101.7(4)
C11 S1 Cr1 112.5(3)
C10 S1 Cr1 95.9(3)
C7 S2 C1 102.6(4)
C7 S2 Cr1 94.9(3)
C1 S2 Cr1 112.2(2)
C6 C1 C2 111.4(7)
C6 C1 S2 108.7(5)
C2 C1 S2 110.3(5)
C3 C2 C1 110.0(7)
C2 C3 C4 112.9(7)
C5 C4 C3 110.3(7)
C4 C5 C6 112.8(7)
C1 C6 C5 109.8(7)
C8' C7 C8 48.1(9)
C8' C7 S2 116.8(9)
C8 C7 S2 112.6(7)
N1 C8 C7 113.5(10)
C10 C9 N1 114.8(10)
C7 C8' N1 109.7(13)
N1 C9' C10 113.1(13)
C9 C10 C9' 43.3(8)
C9 C10 S1 114.2(8)
C9' C10 S1 112.6(9)
C16 C11 C12 109.7(7)
C16 C11 S1 107.0(5)
C12 C11 S1 111.8(5)
C13 C12 C11 110.6(7)
C12 C13 C14 112.6(8)
C15 C14 C13 109.4(8)
C14 C15 C16 112.2(8)
C11 C16 C15 110.1(7)
C17 O1 C20 108.8(6)
C17 O1 Cr1 125.2(4)
C20 O1 Cr1 126.0(4)
O1 C17 C18 106.2(7)
C19 C18 C17 108.6(9)
C18 C19 C20 111.2(9)
O1 C20 C19 105.0(7)
Cl5 Al1 Cl6 112.3(2)
Cl5 Al1 Cl3 109.9(2)
Cl6 Al1 Cl3 110.57(19)
Cl5 Al1 Cl4' 90.3(3)
Cl6 Al1 Cl4' 122.5(3)
Cl3 Al1 Cl4' 109.4(2)
Cl5 Al1 Cl4 117.1(2)
Cl6 Al1 Cl4 101.8(2)
Cl3 Al1 Cl4 104.76(18)
Cl4' Al1 Cl4 27.98(19)

loop_
_geom_bond_atom_site_label_1
_geom_bond_atom_site_label_2
_geom_bond_distance
Cr1 O1 2.034(5)
Cr1 N1 2.068(6)
Cr1 Cl1 2.295(2)
Cr1 Cl2 2.292(2)
Cr1 S1 2.440(2)
Cr1 S2 2.443(2)
N1 C9' 1.386(18)
N1 C8 1.391(13)
N1 C9 1.518(13)
N1 C8' 1.585(18)
S1 C11 1.823(8)
S1 C10 1.828(8)
S2 C7 1.815(8)
S2 C1 1.824(8)
C1 C6 1.506(10)
C1 C2 1.531(10)
C2 C3 1.506(11)
C3 C4 1.527(11)
C4 C5 1.510(11)
C5 C6 1.528(11)
C7 C8' 1.38(2)
C7 C8 1.508(15)
C9 C10 1.372(15)
C9' C10 1.53(2)
C11 C16 1.531(10)
C11 C12 1.524(10)
C12 C13 1.507(11)
C13 C14 1.513(13)
C14 C15 1.505(12)
C15 C16 1.531(10)
O1 C17 1.458(8)
O1 C20 1.470(8)
C17 C18 1.458(12)
C18 C19 1.390(13)
C19 C20 1.443(12)
Al1 Cl5 2.083(5)
Al1 Cl6 2.104(5)
Al1 Cl3 2.118(4)
Al1 Cl4' 2.170(8)
Al1 Cl4 2.202(5)

loop_
_geom_torsion_atom_site_label_1
_geom_torsion_atom_site_label_2
_geom_torsion_atom_site_label_3
_geom_torsion_atom_site_label_4
_geom_torsion
O1 Cr1 N1 C9' 103(13)
Cl1 Cr1 N1 C9' -70.6(10)
Cl2 Cr1 N1 C9' 110.7(10)
S1 Cr1 N1 C9' 24.1(10)
S2 Cr1 N1 C9' -155.8(10)
O1 Cr1 N1 C8 -77(13)
Cl1 Cr1 N1 C8 109.1(8)
Cl2 Cr1 N1 C8 -69.6(8)
S1 Cr1 N1 C8 -156.3(8)
S2 Cr1 N1 C8 23.8(8)
O1 Cr1 N1 C9 56(13)
Cl1 Cr1 N1 C9 -118.0(7)
Cl2 Cr1 N1 C9 63.3(7)
S1 Cr1 N1 C9 -23.4(7)
S2 Cr1 N1 C9 156.8(7)
O1 Cr1 N1 C8' -127(13)
Cl1 Cr1 N1 C8' 59.0(9)
Cl2 Cr1 N1 C8' -119.7(9)
S1 Cr1 N1 C8' 153.6(9)
S2 Cr1 N1 C8' -26.2(9)
O1 Cr1 S1 C11 76.9(3)
N1 Cr1 S1 C11 -104.1(3)
Cl1 Cr1 S1 C11 -15.5(3)
Cl2 Cr1 S1 C11 167.2(3)
S2 Cr1 S1 C11 -103.4(5)
O1 Cr1 S1 C10 -177.9(3)
N1 Cr1 S1 C10 1.1(3)
Cl1 Cr1 S1 C10 89.8(3)
Cl2 Cr1 S1 C10 -87.6(3)
S2 Cr1 S1 C10 1.9(6)
O1 Cr1 S2 C7 -178.9(3)
N1 Cr1 S2 C7 2.1(3)
Cl1 Cr1 S2 C7 -87.4(3)
Cl2 Cr1 S2 C7 90.1(3)
S1 Cr1 S2 C7 1.4(6)
O1 Cr1 S2 C1 75.3(3)
N1 Cr1 S2 C1 -103.7(3)
Cl1 Cr1 S2 C1 166.8(3)
Cl2 Cr1 S2 C1 -15.6(3)
S1 Cr1 S2 C1 -104.4(5)
C7 S2 C1 C6 -169.3(5)
Cr1 S2 C1 C6 -68.6(6)
C7 S2 C1 C2 68.3(6)
Cr1 S2 C1 C2 169.0(5)
C6 C1 C2 C3 57.4(9)
S2 C1 C2 C3 178.2(6)
C1 C2 C3 C4 -55.3(10)
C2 C3 C4 C5 53.6(10)
C3 C4 C5 C6 -53.5(10)
C2 C1 C6 C5 -57.3(9)
S2 C1 C6 C5 -179.0(5)
C4 C5 C6 C1 56.1(10)
C1 S2 C7 C8' 141.4(10)
Cr1 S2 C7 C8' 27.3(10)
C1 S2 C7 C8 88.3(8)
Cr1 S2 C7 C8 -25.8(8)
C9' N1 C8 C7 130.9(14)
C9 N1 C8 C7 -179.7(10)
C8' N1 C8 C7 47.8(12)
Cr1 N1 C8 C7 -48.7(12)
C8' C7 C8 N1 -55.8(13)
S2 C7 C8 N1 50.6(13)
C9' N1 C9 C10 -57.0(15)
C8 N1 C9 C10 -179.5(11)
C8' N1 C9 C10 -127.3(15)
Cr1 N1 C9 C10 48.5(13)
C8 C7 C8' N1 45.0(10)
S2 C7 C8' N1 -52.2(15)
C9' N1 C8' C7 -177.2(14)
C8 N1 C8' C7 -52.2(13)
C9 N1 C8' C7 -132.8(14)
Cr1 N1 C8' C7 51.4(14)
C8 N1 C9' C10 133.7(13)
C9 N1 C9' C10 47.9(12)
C8' N1 C9' C10 -175.4(12)
Cr1 N1 C9' C10 -46.7(17)
N1 C9 C10 C9' 49.6(13)
N1 C9 C10 S1 -48.4(14)
N1 C9' C10 C9 -55.4(13)
N1 C9' C10 S1 46.5(17)
C11 S1 C10 C9 138.5(9)
Cr1 S1 C10 C9 24.1(9)
C11 S1 C10 C9' 91.2(10)
Cr1 S1 C10 C9' -23.3(10)
C10 S1 C11 C16 -172.6(5)
Cr1 S1 C11 C16 -71.1(5)
C10 S1 C11 C12 67.2(6)
Cr1 S1 C11 C12 168.7(5)
C16 C11 C12 C13 56.9(9)
S1 C11 C12 C13 175.4(6)
C11 C12 C13 C14 -57.4(10)
C12 C13 C14 C15 56.0(10)
C13 C14 C15 C16 -55.8(10)
C12 C11 C16 C15 -56.6(8)
S1 C11 C16 C15 -178.1(5)
C14 C15 C16 C11 57.3(9)
N1 Cr1 O1 C17 149(13)
Cl1 Cr1 O1 C17 -37.3(6)
Cl2 Cr1 O1 C17 141.4(6)
S1 Cr1 O1 C17 -132.0(6)
S2 Cr1 O1 C17 48.0(6)
N1 Cr1 O1 C20 -31(13)
Cl1 Cr1 O1 C20 143.3(6)
Cl2 Cr1 O1 C20 -38.0(6)
S1 Cr1 O1 C20 48.6(6)
S2 Cr1 O1 C20 -131.4(6)
C20 O1 C17 C18 3.2(10)
Cr1 O1 C17 C18 -176.3(7)
O1 C17 C18 C19 -4.5(15)
C17 C18 C19 C20 4.2(17)
C17 O1 C20 C19 -0.8(10)
Cr1 O1 C20 C19 178.7(7)
C18 C19 C20 O1 -2.2(15)
